data_2238195
loop_
_publ_author_name
'Farhadikoutenaei, Abbas'
'Thanigaimani, Kaliyaperumal'
'Arshad, Suhana'
'Razak, Ibrahim Abdul'

_publ_section_title
;
 2-Amino-5-methylpyridinium 3-hydroxypyridine-2-carboxylate
;
_journal_coeditor_code IS5281
_journal_issue 7
_journal_name_full 'Acta Crystallographica Section E'
_journal_page_first o1118
_journal_page_last o1119
_journal_paper_doi 10.1107/S1600536813016322
_journal_volume 69
_journal_year 2013
_chemical_formula_iupac 'C6 H9 N2 +, C6 H4 N O3 -'
_chemical_formula_moiety 'C6 H9 N2 +, C6 H4 N O3 -'
_chemical_formula_sum 'C12 H13 N3 O3'
_chemical_formula_weight 247.25
_chemical_name_systematic
;
2-Amino-5-methylpyridinium 3-hydroxypyridine-2-carboxylate
;
_space_group_IT_number 14
_symmetry_cell_setting monoclinic
_symmetry_space_group_name_Hall '-P 2ybc'
_symmetry_space_group_name_H-M 'P 1 21/c 1'
_atom_sites_solution_hydrogens geom
_atom_sites_solution_primary direct
_atom_sites_solution_secondary difmap
_audit_creation_method SHELXL-97
_cell_angle_alpha 90.00
_cell_angle_beta 118.250(3)
_cell_angle_gamma 90.00
_cell_formula_units_Z 4
_cell_length_a 7.3443(4)
_cell_length_b 16.4321(9)
_cell_length_c 10.8235(5)
_cell_measurement_reflns_used 8234
_cell_measurement_temperature 100.0(10)
_cell_measurement_theta_max 32.61
_cell_measurement_theta_min 2.47
_cell_volume 1150.62(11)
_computing_cell_refinement 'SAINT (Bruker, 2009)'
_computing_data_collection 'APEX2 (Bruker, 2009)'
_computing_data_reduction 'SAINT (Bruker, 2009)'
_computing_molecular_graphics 'SHELXTL (Sheldrick, 2008)'
_computing_publication_material
;
SHELXTL (Sheldrick, 2008) and PLATON (Spek, 2009)
;
_computing_structure_refinement 'SHELXTL (Sheldrick, 2008)'
_computing_structure_solution 'SHELXTL (Sheldrick, 2008)'
_diffrn_ambient_temperature 100.0(10)
_diffrn_measured_fraction_theta_full 0.982
_diffrn_measured_fraction_theta_max 0.982
_diffrn_measurement_device_type
;
Bruker SMART APEXII DUO CCD area-detector
;
_diffrn_measurement_method '\f and \w scans'
_diffrn_radiation_monochromator graphite
_diffrn_radiation_source 'fine-focus sealed tube'
_diffrn_radiation_type MoK\a
_diffrn_radiation_wavelength 0.71073
_diffrn_reflns_av_R_equivalents 0.0196
_diffrn_reflns_av_sigmaI/netI 0.0194
_diffrn_reflns_limit_h_max 9
_diffrn_reflns_limit_h_min -11
_diffrn_reflns_limit_k_max 24
_diffrn_reflns_limit_k_min -24
_diffrn_reflns_limit_l_max 16
_diffrn_reflns_limit_l_min -16
_diffrn_reflns_number 15996
_diffrn_reflns_theta_full 32.63
_diffrn_reflns_theta_max 32.63
_diffrn_reflns_theta_min 2.47
_diffrn_standards_number 0
_exptl_absorpt_coefficient_mu 0.105
_exptl_absorpt_correction_T_max 0.9836
_exptl_absorpt_correction_T_min 0.9416
_exptl_absorpt_correction_type multi-scan
_exptl_absorpt_process_details '(<i>SADABS</i>; Bruker, 2009)'
_exptl_crystal_colour colourless
_exptl_crystal_density_diffrn 1.427
_exptl_crystal_density_method 'not measured'
_exptl_crystal_description block
_exptl_crystal_F_000 520
_exptl_crystal_size_max 0.58
_exptl_crystal_size_mid 0.29
_exptl_crystal_size_min 0.16
_refine_diff_density_max 0.472
_refine_diff_density_min -0.219
_refine_ls_extinction_method none
_refine_ls_goodness_of_fit_ref 1.036
_refine_ls_hydrogen_treatment mixed
_refine_ls_matrix_type full
_refine_ls_number_parameters 180
_refine_ls_number_reflns 4132
_refine_ls_number_restraints 0
_refine_ls_restrained_S_all 1.036
_refine_ls_R_factor_all 0.0415
_refine_ls_R_factor_gt 0.0363
_refine_ls_shift/su_max 0.001
_refine_ls_shift/su_mean 0.000
_refine_ls_structure_factor_coef Fsqd
_refine_ls_weighting_details 'calc w=1/[\s^2^(Fo^2^)+(0.0686P)^2^+0.2463P] where P=(Fo^2^+2Fc^2^)/3'
_refine_ls_weighting_scheme calc
_refine_ls_wR_factor_gt 0.1087
_refine_ls_wR_factor_ref 0.1148
_reflns_number_gt 3596
_reflns_number_total 4132
_reflns_threshold_expression I>2\s(I)
_cod_data_source_file is5281.cif
_cod_data_source_block I
_cod_original_cell_volume 1150.62(10)
_cod_original_sg_symbol_H-M 'P 21/c'
_cod_database_code 2238195
_cod_database_fobs_code 2238195

loop_
_symmetry_equiv_pos_as_xyz
'x, y, z'
'-x, y+1/2, -z+1/2'
'-x, -y, -z'
'x, -y-1/2, z-1/2'

loop_
_atom_site_type_symbol
_atom_site_label
_atom_site_fract_x
_atom_site_fract_y
_atom_site_fract_z
_atom_site_U_iso_or_equiv
_atom_site_adp_type
_atom_site_calc_flag
_atom_site_refinement_flags
_atom_site_occupancy
_atom_site_symmetry_multiplicity
O O1 0.38403(10) 0.83927(4) 0.52572(6) 0.02228(14) Uani d . 1 1
O O2 0.41088(9) 0.89008(4) 0.31488(7) 0.01954(13) Uani d . 1 1
O O3 0.12614(10) 0.90599(4) 0.10825(6) 0.01974(13) Uani d . 1 1
N N1 -0.10602(10) 0.82189(4) 0.20289(7) 0.01502(13) Uani d . 1 1
C C1 -0.22027(12) 0.78730(5) 0.25475(8) 0.01684(14) Uani d . 1 1
H H1A -0.3598 0.7738 0.1920 0.020 Uiso calc R 1 1
C C2 -0.14303(13) 0.77021(4) 0.39745(8) 0.01669(14) Uani d . 1 1
H H2A -0.2297 0.7465 0.4307 0.020 Uiso calc R 1 1
C C3 0.06046(13) 0.78818(4) 0.48931(8) 0.01635(14) Uani d . 1 1
H H3A 0.1159 0.7773 0.5867 0.020 Uiso calc R 1 1
C C4 0.18388(12) 0.82274(4) 0.43669(8) 0.01437(14) Uani d . 1 1
C C5 0.09352(11) 0.83951(4) 0.29191(7) 0.01291(13) Uani d . 1 1
C C6 0.21674(12) 0.88142(4) 0.23125(8) 0.01460(14) Uani d . 1 1
N N2 0.39598(10) 0.50115(4) 0.27137(7) 0.01444(13) Uani d . 1 1
N N3 0.70889(12) 0.55236(5) 0.44004(8) 0.02005(14) Uani d . 1 1
C C7 0.50370(12) 0.55708(4) 0.37131(8) 0.01518(14) Uani d . 1 1
C C8 0.38865(14) 0.61797(5) 0.39723(8) 0.01833(15) Uani d . 1 1
H H8A 0.4581 0.6590 0.4655 0.022 Uiso calc R 1 1
C C9 0.17762(14) 0.61731(5) 0.32352(9) 0.01811(15) Uani d . 1 1
H H9A 0.1020 0.6576 0.3431 0.022 Uiso calc R 1 1
C C10 0.06826(12) 0.55828(4) 0.21858(8) 0.01489(14) Uani d . 1 1
C C11 0.18508(12) 0.50126(4) 0.19649(8) 0.01427(14) Uani d . 1 1
H H11A 0.1179 0.4606 0.1272 0.017 Uiso calc R 1 1
C C12 -0.16380(13) 0.56034(5) 0.13631(9) 0.01984(16) Uani d . 1 1
H H12A -0.2134 0.5109 0.0793 0.030 Uiso calc R 1 1
H H12B -0.2072 0.6082 0.0750 0.030 Uiso calc R 1 1
H H12C -0.2220 0.5633 0.2011 0.030 Uiso calc R 1 1
H H2N3 0.766(2) 0.5071(9) 0.4311(15) 0.030(3) Uiso d . 1 1
H H1N3 0.779(2) 0.5866(8) 0.5053(15) 0.029(3) Uiso d . 1 1
H H1O1 0.437(3) 0.8585(12) 0.469(2) 0.058(5) Uiso d . 1 1
H H1N2 0.465(2) 0.4611(9) 0.2494(15) 0.036(4) Uiso d . 1 1

loop_
_atom_site_aniso_label
_atom_site_aniso_U_11
_atom_site_aniso_U_22
_atom_site_aniso_U_33
_atom_site_aniso_U_12
_atom_site_aniso_U_13
_atom_site_aniso_U_23
O1 0.0138(3) 0.0296(3) 0.0167(3) -0.0022(2) 0.0017(2) 0.0055(2)
O2 0.0115(3) 0.0238(3) 0.0219(3) -0.0005(2) 0.0067(2) 0.0054(2)
O3 0.0173(3) 0.0264(3) 0.0151(3) -0.0030(2) 0.0073(2) 0.0024(2)
N1 0.0137(3) 0.0162(3) 0.0150(3) -0.0018(2) 0.0067(2) -0.0012(2)
C1 0.0144(3) 0.0181(3) 0.0183(3) -0.0032(2) 0.0080(3) -0.0014(2)
C2 0.0187(3) 0.0156(3) 0.0190(3) -0.0011(3) 0.0116(3) 0.0000(2)
C3 0.0202(4) 0.0150(3) 0.0148(3) 0.0006(2) 0.0090(3) 0.0010(2)
C4 0.0136(3) 0.0139(3) 0.0139(3) 0.0007(2) 0.0050(3) 0.0007(2)
C5 0.0123(3) 0.0130(3) 0.0136(3) 0.0005(2) 0.0063(3) 0.0003(2)
C6 0.0135(3) 0.0148(3) 0.0165(3) -0.0001(2) 0.0079(3) -0.0001(2)
N2 0.0137(3) 0.0146(3) 0.0148(3) 0.0010(2) 0.0066(2) -0.0013(2)
N3 0.0148(3) 0.0217(3) 0.0187(3) -0.0003(2) 0.0039(3) -0.0020(2)
C7 0.0162(3) 0.0151(3) 0.0130(3) -0.0005(2) 0.0058(3) 0.0006(2)
C8 0.0217(4) 0.0153(3) 0.0162(3) 0.0011(3) 0.0076(3) -0.0024(2)
C9 0.0216(4) 0.0155(3) 0.0185(3) 0.0044(3) 0.0105(3) 0.0004(2)
C10 0.0154(3) 0.0150(3) 0.0153(3) 0.0023(2) 0.0082(3) 0.0028(2)
C11 0.0141(3) 0.0147(3) 0.0141(3) -0.0003(2) 0.0067(3) -0.0001(2)
C12 0.0152(3) 0.0223(3) 0.0230(4) 0.0034(3) 0.0098(3) 0.0051(3)

loop_
_atom_type_symbol
_atom_type_description
_atom_type_scat_dispersion_real
_atom_type_scat_dispersion_imag
_atom_type_scat_source
C C 0.0033 0.0016 'International Tables Vol C Tables 4.2.6.8 and 6.1.1.4'
H H 0.0000 0.0000 'International Tables Vol C Tables 4.2.6.8 and 6.1.1.4'
N N 0.0061 0.0033 'International Tables Vol C Tables 4.2.6.8 and 6.1.1.4'
O O 0.0106 0.0060 'International Tables Vol C Tables 4.2.6.8 and 6.1.1.4'

loop_
_geom_angle_atom_site_label_1
_geom_angle_atom_site_label_2
_geom_angle_atom_site_label_3
_geom_angle
C4 O1 H1O1 104.5(12)
C1 N1 C5 118.45(6)
N1 C1 C2 122.80(7)
N1 C1 H1A 118.6
C2 C1 H1A 118.6
C3 C2 C1 119.19(7)
C3 C2 H2A 120.4
C1 C2 H2A 120.4
C2 C3 C4 118.90(7)
C2 C3 H3A 120.6
C4 C3 H3A 120.6
O1 C4 C3 119.18(7)
O1 C4 C5 122.33(7)
C3 C4 C5 118.49(7)
N1 C5 C4 122.15(7)
N1 C5 C6 117.28(6)
C4 C5 C6 120.53(7)
O3 C6 O2 124.93(7)
O3 C6 C5 119.13(7)
O2 C6 C5 115.92(6)
C7 N2 C11 122.89(6)
C7 N2 H1N2 120.2(9)
C11 N2 H1N2 116.9(9)
C7 N3 H2N3 117.5(9)
C7 N3 H1N3 120.3(10)
H2N3 N3 H1N3 120.5(13)
N3 C7 N2 119.11(7)
N3 C7 C8 123.57(7)
N2 C7 C8 117.32(7)
C9 C8 C7 119.69(7)
C9 C8 H8A 120.2
C7 C8 H8A 120.2
C8 C9 C10 121.91(7)
C8 C9 H9A 119.0
C10 C9 H9A 119.0
C11 C10 C9 116.40(7)
C11 C10 C12 122.79(7)
C9 C10 C12 120.80(7)
C10 C11 N2 121.78(7)
C10 C11 H11A 119.1
N2 C11 H11A 119.1
C10 C12 H12A 109.5
C10 C12 H12B 109.5
H12A C12 H12B 109.5
C10 C12 H12C 109.5
H12A C12 H12C 109.5
H12B C12 H12C 109.5

loop_
_geom_bond_atom_site_label_1
_geom_bond_atom_site_label_2
_geom_bond_distance
O1 C4 1.3499(9)
O1 H1O1 0.926(19)
O2 C6 1.2848(9)
O3 C6 1.2408(9)
N1 C1 1.3372(10)
N1 C5 1.3502(10)
C1 C2 1.3989(11)
C1 H1A 0.9500
C2 C3 1.3793(11)
C2 H2A 0.9500
C3 C4 1.3990(11)
C3 H3A 0.9500
C4 C5 1.4098(10)
C5 C6 1.5122(10)
N2 C7 1.3529(10)
N2 C11 1.3666(10)
N2 H1N2 0.927(15)
N3 C7 1.3301(10)
N3 H2N3 0.883(15)
N3 H1N3 0.859(14)
C7 C8 1.4207(11)
C8 C9 1.3668(12)
C8 H8A 0.9500
C9 C10 1.4187(11)
C9 H9A 0.9500
C10 C11 1.3657(10)
C10 C12 1.5040(11)
C11 H11A 0.9500
C12 H12A 0.9800
C12 H12B 0.9800
C12 H12C 0.9800

loop_
_geom_hbond_atom_site_label_D
_geom_hbond_atom_site_label_H
_geom_hbond_atom_site_label_A
_geom_hbond_site_symmetry_A
_geom_hbond_distance_DH
_geom_hbond_distance_HA
_geom_hbond_distance_DA
_geom_hbond_angle_DHA
_geom_hbond_publ_flag
O1 H1O1 O2 . 0.93(2) 1.66(2) 2.5239(10) 152(2) yes
N3 H2N3 O3 2_645 0.885(15) 1.969(15) 2.8504(11) 174.0(14) yes
N3 H1N3 O3 4_676 0.859(14) 2.248(15) 2.8093(10) 123.0(12) yes
N3 H1N3 N1 4_676 0.859(14) 2.416(14) 3.2481(10) 163.2(13) yes
N2 H1N2 O2 2_645 0.943(16) 1.796(16) 2.7327(10) 171.4(13) yes
C9 H9A Cg1 1_555 0.9500 2.59 3.4702(10) 154 yes
C11 H11A Cg1 2_545 0.9500 2.71 3.3956(8) 130 yes

loop_
_geom_torsion_atom_site_label_1
_geom_torsion_atom_site_label_2
_geom_torsion_atom_site_label_3
_geom_torsion_atom_site_label_4
_geom_torsion
C5 N1 C1 C2 1.36(11)
N1 C1 C2 C3 -1.19(12)
C1 C2 C3 C4 -0.26(11)
C2 C3 C4 O1 -178.95(7)
C2 C3 C4 C5 1.41(11)
C1 N1 C5 C4 -0.11(11)
C1 N1 C5 C6 -177.80(6)
O1 C4 C5 N1 179.10(7)
C3 C4 C5 N1 -1.28(11)
O1 C4 C5 C6 -3.29(11)
C3 C4 C5 C6 176.34(6)
N1 C5 C6 O3 8.08(10)
C4 C5 C6 O3 -169.65(7)
N1 C5 C6 O2 -173.26(6)
C4 C5 C6 O2 9.01(10)
C11 N2 C7 N3 179.59(7)
C11 N2 C7 C8 -0.11(11)
N3 C7 C8 C9 -178.71(7)
N2 C7 C8 C9 0.97(11)
C7 C8 C9 C10 -1.42(12)
C8 C9 C10 C11 0.95(11)
C8 C9 C10 C12 -178.32(7)
C9 C10 C11 N2 -0.06(11)
C12 C10 C11 N2 179.19(6)
C7 N2 C11 C10 -0.35(11)
